data_1543463
loop_
_publ_author_name
'Bilyachenko, Alexey N.'
'Yalymov, Alexey I.'
'Shul'pina, Lidia S.'
'Mandelli, Dalmo'
'Korlyukov, Alexander A.'
'Vologzhanina, Anna V.'
'Es'kova, Marina A.'
'Shubina, Elena S.'
'Levitsky, Mikhail M.'
'Shul'pin, Georgiy B.'

_publ_section_title
;
 Novel Cage-Like Hexanuclear Nickel(II) Silsesquioxane. Synthesis,
 Structure, and Catalytic Activity in Oxidations with Peroxides.
;
_journal_issue 5
_journal_name_full 'Molecules (Basel, Switzerland)'
_journal_page_first 665
_journal_paper_doi 10.3390/molecules21050665
_journal_volume 21
_journal_year 2016
_chemical_formula_moiety 'C102 H102 Cl N2 Ni6 O32 Si12, C16 H36 Na O10, 5(C4 H8 O2)'
_chemical_formula_sum 'C138 H178 Cl N2 Na Ni6 O52 Si12'
_chemical_formula_weight 3444.59
_space_group_crystal_system monoclinic
_space_group_IT_number 14
_space_group_name_Hall '-P 2yn'
_space_group_name_H-M_alt 'P 1 21/n 1'
_symmetry_space_group_name_Hall '-P 2yn'
_symmetry_space_group_name_H-M 'P 1 21/n 1'
_atom_sites_solution_hydrogens mixed
_audit_creation_date 2016-01-21
_audit_creation_method
;
Olex2 1.2
(compiled 2015.09.30 svn.r3233 for OlexSys, GUI svn.r5103)
;
_cell_angle_alpha 90
_cell_angle_beta 101.513(2)
_cell_angle_gamma 90
_cell_formula_units_Z 2
_cell_length_a 16.1899(12)
_cell_length_b 18.2778(14)
_cell_length_c 27.093(2)
_cell_measurement_reflns_used 5486
_cell_measurement_temperature 120
_cell_measurement_theta_max 27.657
_cell_measurement_theta_min 2.401
_cell_volume 7855.9(10)
_computing_cell_refinement 'SAINT v7.68A (Bruker, 2009)'
_computing_data_reduction 'SAINT v7.68A (Bruker, 2009)'
_computing_molecular_graphics 'Olex2 (Dolomanov et al., 2009)'
_computing_publication_material 'Olex2 (Dolomanov et al., 2009)'
_computing_structure_refinement 'ShelXL (Sheldrick, 2015)'
_diffrn_ambient_temperature 120
_diffrn_detector_area_resol_mean 8
_diffrn_measured_fraction_theta_full 1.000
_diffrn_measured_fraction_theta_max 0.992
_diffrn_measurement_device_type 'Bruker APEX-II CCD'
_diffrn_measurement_method '\w and \f scans'
_diffrn_radiation_monochromator graphite
_diffrn_radiation_type MoK\a
_diffrn_radiation_wavelength 0.71073
_diffrn_reflns_av_R_equivalents 0.1795
_diffrn_reflns_av_unetI/netI 0.1707
_diffrn_reflns_Laue_measured_fraction_full 1.000
_diffrn_reflns_Laue_measured_fraction_max 0.992
_diffrn_reflns_limit_h_max 22
_diffrn_reflns_limit_h_min -22
_diffrn_reflns_limit_k_max 25
_diffrn_reflns_limit_k_min -25
_diffrn_reflns_limit_l_max 37
_diffrn_reflns_limit_l_min -38
_diffrn_reflns_number 100379
_diffrn_reflns_point_group_measured_fraction_full 1.000
_diffrn_reflns_point_group_measured_fraction_max 0.992
_diffrn_reflns_theta_full 25.242
_diffrn_reflns_theta_max 30.180
_diffrn_reflns_theta_min 1.358
_diffrn_source 'sealed tube'
_diffrn_standards_number 0
_exptl_absorpt_coefficient_mu 0.900
_exptl_absorpt_correction_T_max 0.4326
_exptl_absorpt_correction_T_min 0.3483
_exptl_absorpt_correction_type multi-scan
_exptl_absorpt_process_details
;
SADABS-2008/1 (Bruker,2008) was used for absorption correction.
wR2(int) was 0.0861 before and 0.0689 after correction.
The Ratio of minimum to maximum transmission is 0.8051.
The \l/2 correction factor is 0.0015.
;
_exptl_crystal_colour red
_exptl_crystal_colour_primary red
_exptl_crystal_density_diffrn 1.456
_exptl_crystal_description irregular
_exptl_crystal_F_000 3600
_exptl_crystal_size_max 0.3
_exptl_crystal_size_mid 0.2
_exptl_crystal_size_min 0.1
_refine_diff_density_max 2.600
_refine_diff_density_min -2.575
_refine_diff_density_rms 0.140
_refine_ls_extinction_method none
_refine_ls_goodness_of_fit_ref 1.006
_refine_ls_hydrogen_treatment constr
_refine_ls_matrix_type full
_refine_ls_number_parameters 942
_refine_ls_number_reflns 23101
_refine_ls_number_restraints 0
_refine_ls_restrained_S_all 1.006
_refine_ls_R_factor_all 0.1883
_refine_ls_R_factor_gt 0.0823
_refine_ls_shift/su_max 0.003
_refine_ls_shift/su_mean 0.000
_refine_ls_structure_factor_coef Fsqd
_refine_ls_weighting_details 'w=1/[\s^2^(Fo^2^)+(0.0768P)^2^+2.2341P] where P=(Fo^2^+2Fc^2^)/3'
_refine_ls_weighting_scheme calc
_refine_ls_wR_factor_gt 0.1614
_refine_ls_wR_factor_ref 0.2050
_reflns_Friedel_coverage 0.000
_reflns_number_gt 11161
_reflns_number_total 23101
_reflns_threshold_expression 'I > 2\s(I)'
_cod_data_source_file CCDC-1471551-Molecules-129045.cif
_cod_data_source_block ses50
_cod_database_code 1543463
_shelxl_version_number 2014/6
_shelx_space_group_comment
;
The symmetry employed for this shelxl refinement is uniquely defined
by the following loop, which should always be used as a source of
symmetry information in preference to the above space-group names.
They are only intended as comments.
;
_olex2_refinement_description
;
1. Fixed Uiso
 At 1.2 times of:
  All C(H) groups, All C(H,H) groups
 At 1.5 times of:
  All O(H,H) groups
2. Others
 Fixed Sof: C58(0.5) H58A(0.5) H58B(0.5) C57(0.5) H57A(0.5) H57B(0.5) C60(0.5)
 H60A(0.5) H60B(0.5) C59(0.5) H59A(0.5) H59B(0.5) C70(0.5) H70A(0.5) H70B(0.5)
 C69(0.5) H69A(0.5) H69B(0.5) C67(0.5) H67A(0.5) H67B(0.5) C68(0.5) H68A(0.5)
 H68B(0.5) O22(0.5) O24(0.5) C77(0.5) H77A(0.5) H77B(0.5) C78(0.5) H78A(0.5)
 H78B(0.5) C88(0.5) H88A(0.5) H88B(0.5) C87(0.5) H87A(0.5) H87B(0.5) O25(0.5)
 O23(0.5) C80(0.5) H80A(0.5) H80B(0.5) C79(0.5) H79A(0.5) H79B(0.5) C89(0.5)
 H89A(0.5) H89B(0.5) C90(0.5) H90A(0.5) H90B(0.5)
 Fixed Uiso: C90(0.12)
3.a Free rotating group:
 O22(O24,C77), O25(O23,C80)
3.b Rotating group:
 O28(H28C,H28D)
3.c Secondary CH2 refined with riding coordinates:
 C27(H27A,H27B), C17(H17A,H17B), C20(H20A,H20B), C18(H18A,H18B), C30(H30A,
 H30B), C28(H28A,H28B), C29(H29A,H29B), C19(H19A,H19B), C37(H37A,H37B),
 C39(H39A,H39B), C50(H50A,H50B), C49(H49A,H49B), C40(H40A,H40B), C38(H38A,H38B),
  C48(H48A,H48B), C47(H47A,H47B), C8(H8A,H8B), C9(H9A,H9B), C58(H58A,H58B),
 C57(H57A,H57B), C60(H60A,H60B), C59(H59A,H59B), C70(H70A,H70B), C69(H69A,H69B),
  C67(H67A,H67B), C68(H68A,H68B), C77(H77A,H77B), C78(H78A,H78B), C88(H88A,
 H88B), C87(H87A,H87B), C80(H80A,H80B), C79(H79A,H79B), C89(H89A,H89B),
 C90(H90A,H90B)
3.d Aromatic/amide H refined with riding coordinates:
 C52(H52), C42(H42), C66(H66), C62(H62), C3(H3), C25(H25), C36(H36), C46(H46),
 C4(H4), C5(H5), C56(H56), C6(H6), C54(H54), C64(H64), C16(H16), C53(H53),
 C7(H7), C23(H23), C43(H43), C55(H55), C45(H45), C26(H26), C44(H44), C32(H32),
 C12(H12), C14(H14), C65(H65), C13(H13), C63(H63), C22(H22), C24(H24), C35(H35),
  C33(H33), C15(H15), C34(H34)
;
_olex2_submission_special_instructions 'No special instructions were received'

loop_
_space_group_symop_operation_xyz
'x, y, z'
'-x+1/2, y+1/2, -z+1/2'
'-x, -y, -z'
'x-1/2, -y-1/2, z-1/2'

loop_
_atom_site_label
_atom_site_type_symbol
_atom_site_fract_x
_atom_site_fract_y
_atom_site_fract_z
_atom_site_U_iso_or_equiv
_atom_site_adp_type
_atom_site_occupancy
_atom_site_site_symmetry_order
_atom_site_calc_flag
_atom_site_refinement_flags_posn
_atom_site_refinement_flags_adp
_atom_site_refinement_flags_occupancy
_atom_site_disorder_assembly
_atom_site_disorder_group
Ni2 Ni 0.02217(4) 0.12336(3) 0.05748(3) 0.01825(15) Uani 1 1 d . . . . .
Ni3 Ni -0.03428(4) 0.14492(3) -0.04737(2) 0.01699(15) Uani 1 1 d . . . . .
Ni1 Ni 0.05589(4) -0.01533(3) 0.10520(3) 0.01926(15) Uani 1 1 d . . . . .
Cl0A Cl 0.0000 0.0000 0.0000 0.1211(17) Uani 1 2 d S T P . .
Si2 Si -0.22095(9) -0.07992(7) -0.08913(5) 0.0184(3) Uani 1 1 d . . . . .
Si6 Si -0.11716(9) -0.10447(7) 0.10899(5) 0.0177(3) Uani 1 1 d . . . . .
Si1 Si -0.16827(9) -0.17137(7) 0.00533(5) 0.0187(3) Uani 1 1 d . . . . .
Si4 Si -0.18048(9) 0.15221(7) 0.02248(5) 0.0172(3) Uani 1 1 d . . . . .
Si5 Si -0.12349(9) 0.06059(7) 0.11619(5) 0.0176(3) Uani 1 1 d . . . . .
Si3 Si -0.23048(9) 0.08493(7) -0.08174(5) 0.0172(3) Uani 1 1 d . . . . .
O3 O -0.1528(2) -0.02405(17) 0.12080(13) 0.0209(8) Uani 1 1 d . . . . .
O1 O -0.2312(2) -0.12595(18) -0.03917(13) 0.0210(8) Uani 1 1 d . . . . .
O6 O -0.2636(2) 0.00062(17) -0.08689(14) 0.0205(8) Uani 1 1 d . . . . .
O2 O -0.1799(2) -0.13766(18) 0.05905(13) 0.0207(8) Uani 1 1 d . . . . .
O4 O -0.1879(2) 0.10003(18) 0.07013(13) 0.0190(8) Uani 1 1 d . . . . .
Na1 Na -0.5000 0.0000 0.0000 0.0469(10) Uani 1 2 d S T P A .
O8 O -0.1349(2) 0.09201(17) -0.08770(13) 0.0189(7) Uani 1 1 d . . . . .
O12 O 0.0730(2) 0.16762(18) 0.00199(13) 0.0200(8) Uani 1 1 d . . . . .
O5 O -0.2418(2) 0.11583(18) -0.02708(13) 0.0207(8) Uani 1 1 d . . . . .
O7 O -0.1251(2) -0.07144(17) -0.09404(13) 0.0191(8) Uani 1 1 d . . . . .
O13 O 0.1010(2) -0.03001(17) 0.18306(13) 0.0208(8) Uani 1 1 d . . . . .
O14 O 0.1364(3) -0.0646(2) 0.28722(14) 0.0333(10) Uani 1 1 d . . . . .
O15 O 0.0514(2) 0.21620(18) 0.10107(13) 0.0222(8) Uani 1 1 d . . . . .
O16 O 0.0842(2) 0.34192(19) 0.16299(14) 0.0284(9) Uani 1 1 d . . . . .
O11 O 0.0227(2) 0.10085(17) -0.10068(12) 0.0178(7) Uani 1 1 d . . . . .
O18 O -0.1003(3) 0.0164(3) 0.3869(2) 0.0561(13) Uani 1 1 d . . . . .
O17 O 0.0759(3) 0.0016(3) 0.39746(19) 0.0543(13) Uani 1 1 d . . . . .
O21 O -0.2025(3) 0.4053(2) 0.18285(17) 0.0413(11) Uani 1 1 d . . . . .
O20 O -0.1133(3) 0.5281(2) 0.15635(17) 0.0435(11) Uani 1 1 d . . . . .
N1 N -0.0637(3) 0.2448(2) -0.07907(16) 0.0219(10) Uani 1 1 d . . . . .
O9 O -0.0865(2) 0.16127(18) 0.01457(13) 0.0195(8) Uani 1 1 d . . . . .
O10 O -0.0291(2) 0.06477(17) 0.10741(13) 0.0197(8) Uani 1 1 d . . . . .
C31 C -0.3056(3) 0.1377(3) -0.1303(2) 0.0242(12) Uani 1 1 d . . . . .
C11 C -0.2111(3) -0.2660(3) 0.0036(2) 0.0228(12) Uani 1 1 d . . . . .
C61 C -0.1254(3) -0.1630(3) 0.1639(2) 0.0212(11) Uani 1 1 d . . . . .
C41 C -0.2305(3) 0.2409(3) 0.0337(2) 0.0222(11) Uani 1 1 d . . . . .
C21 C -0.2820(3) -0.1285(3) -0.1454(2) 0.0237(12) Uani 1 1 d . . . . .
C51 C -0.1368(3) 0.1085(3) 0.1749(2) 0.0212(11) Uani 1 1 d . . . . .
C27 C 0.0754(3) 0.2106(3) 0.1550(2) 0.0231(12) Uani 1 1 d . . . . .
H27A H 0.1069 0.1646 0.1642 0.028 Uiso 1 1 calc R . . . .
H27B H 0.0244 0.2098 0.1699 0.028 Uiso 1 1 calc R . . . .
C2 C -0.1186(3) 0.3688(3) -0.1190(2) 0.0250(12) Uani 1 1 d . . . . .
C17 C 0.0575(4) 0.0061(3) 0.2173(2) 0.0308(13) Uani 1 1 d . . . . .
H17A H 0.0042 -0.0200 0.2182 0.037 Uiso 1 1 calc R . . . .
H17B H 0.0434 0.0568 0.2057 0.037 Uiso 1 1 calc R . . . .
C52 C -0.1418(3) 0.1847(3) 0.1761(2) 0.0258(12) Uani 1 1 d . . . . .
H52 H -0.1395 0.2116 0.1464 0.031 Uiso 1 1 calc R . . . .
C1 C -0.0875(3) 0.2989(3) -0.0971(2) 0.0240(12) Uani 1 1 d . . . . .
C42 C -0.2169(3) 0.3049(3) 0.0088(2) 0.0257(12) Uani 1 1 d . . . . .
H42 H -0.1766 0.3048 -0.0123 0.031 Uiso 1 1 calc R . . . .
O28 O -0.6450(3) 0.0003(3) -0.00063(19) 0.0589(15) Uani 1 1 d . . . . .
H28C H -0.6718 -0.0271 -0.0258 0.088 Uiso 1 1 d GR . . . .
H28D H -0.6650 0.0454 -0.0047 0.088 Uiso 1 1 d GR . . . .
C20 C 0.1220(4) -0.1042(3) 0.2006(2) 0.0270(12) Uani 1 1 d . . . . .
H20A H 0.1511 -0.1299 0.1768 0.032 Uiso 1 1 calc R . . . .
H20B H 0.0698 -0.1315 0.2023 0.032 Uiso 1 1 calc R . . . .
C66 C -0.1726(4) -0.1411(3) 0.2002(2) 0.0320(14) Uani 1 1 d . . . . .
H66 H -0.2037 -0.0968 0.1954 0.038 Uiso 1 1 calc R . . . .
C62 C -0.0814(3) -0.2287(3) 0.1731(2) 0.0282(13) Uani 1 1 d . . . . .
H62 H -0.0481 -0.2446 0.1499 0.034 Uiso 1 1 calc R . . . .
C3 C -0.1981(4) 0.3929(3) -0.1147(2) 0.0293(13) Uani 1 1 d . . . . .
H3 H -0.2331 0.3627 -0.0990 0.035 Uiso 1 1 calc R . . . .
C18 C 0.1117(4) 0.0076(3) 0.2691(2) 0.0354(14) Uani 1 1 d . . . . .
H18A H 0.1628 0.0370 0.2684 0.043 Uiso 1 1 calc R . . . .
H18B H 0.0804 0.0315 0.2925 0.043 Uiso 1 1 calc R . . . .
O26 O -0.4601(3) 0.0275(3) 0.08879(18) 0.0556(14) Uani 1 1 d . . . . .
C25 C -0.3094(4) -0.1432(3) -0.2372(2) 0.0359(14) Uani 1 1 d . . . . .
H25 H -0.2988 -0.1288 -0.2690 0.043 Uiso 1 1 calc R . . . .
C36 C -0.3186(4) 0.2124(3) -0.1248(2) 0.0388(16) Uani 1 1 d . . . . .
H36 H -0.2866 0.2372 -0.0965 0.047 Uiso 1 1 calc R . . . .
C46 C -0.2874(3) 0.2452(3) 0.0664(2) 0.0308(13) Uani 1 1 d . . . . .
H46 H -0.2972 0.2028 0.0846 0.037 Uiso 1 1 calc R . . . .
C30 C 0.0072(3) 0.2837(3) 0.0869(2) 0.0242(12) Uani 1 1 d . . . . .
H30A H -0.0466 0.2837 0.0990 0.029 Uiso 1 1 calc R . . . .
H30B H -0.0060 0.2881 0.0498 0.029 Uiso 1 1 calc R . . . .
C4 C -0.2263(4) 0.4607(3) -0.1332(2) 0.0319(14) Uani 1 1 d . . . . .
H4 H -0.2803 0.4778 -0.1299 0.038 Uiso 1 1 calc R . . . .
C5 C -0.1752(4) 0.5034(3) -0.1563(2) 0.0332(14) Uani 1 1 d . . . . .
H5 H -0.1942 0.5503 -0.1688 0.040 Uiso 1 1 calc R . . . .
C56 C -0.1411(3) 0.0723(3) 0.2200(2) 0.0243(12) Uani 1 1 d . . . . .
H56 H -0.1381 0.0204 0.2211 0.029 Uiso 1 1 calc R . . . .
C6 C -0.0969(4) 0.4791(3) -0.1618(2) 0.0327(14) Uani 1 1 d . . . . .
H6 H -0.0634 0.5090 -0.1787 0.039 Uiso 1 1 calc R . . . .
C54 C -0.1541(4) 0.1852(3) 0.2632(2) 0.0354(14) Uani 1 1 d . . . . .
H54 H -0.1599 0.2108 0.2928 0.043 Uiso 1 1 calc R . . . .
C64 C -0.1309(4) -0.2485(3) 0.2502(2) 0.0408(16) Uani 1 1 d . . . . .
H64 H -0.1326 -0.2774 0.2791 0.049 Uiso 1 1 calc R . . . .
C16 C -0.2367(3) -0.3037(3) -0.0415(2) 0.0280(13) Uani 1 1 d . . . . .
H16 H -0.2289 -0.2815 -0.0719 0.034 Uiso 1 1 calc R . . . .
C53 C -0.1501(4) 0.2227(3) 0.2195(2) 0.0344(14) Uani 1 1 d . . . . .
H53 H -0.1530 0.2746 0.2191 0.041 Uiso 1 1 calc R . . . .
C7 C -0.0662(4) 0.4117(3) -0.1429(2) 0.0277(13) Uani 1 1 d . . . . .
H7 H -0.0118 0.3952 -0.1460 0.033 Uiso 1 1 calc R . . . .
C23 C -0.3796(4) -0.2216(3) -0.1871(3) 0.0396(16) Uani 1 1 d . . . . .
H23 H -0.4179 -0.2604 -0.1851 0.047 Uiso 1 1 calc R . . . .
C28 C 0.1299(3) 0.2750(3) 0.1755(2) 0.0258(12) Uani 1 1 d . . . . .
H28A H 0.1473 0.2707 0.2125 0.031 Uiso 1 1 calc R . . . .
H28B H 0.1814 0.2754 0.1609 0.031 Uiso 1 1 calc R . . . .
C43 C -0.2610(4) 0.3699(3) 0.0141(2) 0.0322(14) Uani 1 1 d . . . . .
H43 H -0.2523 0.4124 -0.0044 0.039 Uiso 1 1 calc R . . . .
C55 C -0.1496(4) 0.1101(3) 0.2631(2) 0.0319(14) Uani 1 1 d . . . . .
H55 H -0.1524 0.0838 0.2929 0.038 Uiso 1 1 calc R . . . .
O27 O -0.4168(3) 0.0757(3) 0.19037(18) 0.0620(15) Uani 1 1 d . . . . .
C29 C 0.0605(4) 0.3481(3) 0.10939(19) 0.0270(12) Uani 1 1 d . . . . .
H29A H 0.1118 0.3506 0.0948 0.032 Uiso 1 1 calc R . . . .
H29B H 0.0283 0.3940 0.1006 0.032 Uiso 1 1 calc R . . . .
C45 C -0.3300(4) 0.3096(3) 0.0730(3) 0.0404(16) Uani 1 1 d . . . . .
H45 H -0.3678 0.3107 0.0958 0.048 Uiso 1 1 calc R . . . .
C26 C -0.2697(4) -0.1076(3) -0.1929(2) 0.0290(13) Uani 1 1 d . . . . .
H26 H -0.2330 -0.0679 -0.1954 0.035 Uiso 1 1 calc R . . . .
C19 C 0.1778(4) -0.1012(3) 0.2516(2) 0.0329(14) Uani 1 1 d . . . . .
H19A H 0.1931 -0.1516 0.2635 0.039 Uiso 1 1 calc R . . . .
H19B H 0.2304 -0.0749 0.2495 0.039 Uiso 1 1 calc R . . . .
C44 C -0.3174(4) 0.3714(3) 0.0467(2) 0.0356(15) Uani 1 1 d . . . . .
H44 H -0.3471 0.4151 0.0506 0.043 Uiso 1 1 calc R . . . .
C32 C -0.3515(4) 0.1048(3) -0.1732(2) 0.0324(14) Uani 1 1 d . . . . .
H32 H -0.3435 0.0543 -0.1790 0.039 Uiso 1 1 calc R . . . .
C12 C -0.2215(4) -0.3023(3) 0.0473(2) 0.0336(14) Uani 1 1 d . . . . .
H12 H -0.2031 -0.2793 0.0791 0.040 Uiso 1 1 calc R . . . .
C14 C -0.2836(4) -0.4062(3) 0.0000(3) 0.0455(18) Uani 1 1 d . . . . .
H14 H -0.3083 -0.4535 -0.0012 0.055 Uiso 1 1 calc R . . . .
C65 C -0.1741(4) -0.1834(3) 0.2427(2) 0.0420(17) Uani 1 1 d . . . . .
H65 H -0.2053 -0.1670 0.2668 0.050 Uiso 1 1 calc R . . . .
C13 C -0.2582(4) -0.3714(3) 0.0455(3) 0.0439(17) Uani 1 1 d . . . . .
H13 H -0.2657 -0.3945 0.0757 0.053 Uiso 1 1 calc R . . . .
C63 C -0.0845(4) -0.2716(3) 0.2148(2) 0.0374(15) Uani 1 1 d . . . . .
H63 H -0.0550 -0.3168 0.2194 0.045 Uiso 1 1 calc R . . . .
C22 C -0.3376(3) -0.1860(3) -0.1430(2) 0.0287(13) Uani 1 1 d . . . . .
H22 H -0.3475 -0.2014 -0.1111 0.034 Uiso 1 1 calc R . . . .
C24 C -0.3644(4) -0.1997(3) -0.2333(2) 0.0372(15) Uani 1 1 d . . . . .
H24 H -0.3924 -0.2240 -0.2630 0.045 Uiso 1 1 calc R . . . .
C37 C -0.1437(4) 0.3988(3) 0.1502(2) 0.0386(15) Uani 1 1 d . . . . .
H37A H -0.1615 0.3588 0.1257 0.046 Uiso 1 1 calc R . . . .
H37B H -0.0874 0.3863 0.1703 0.046 Uiso 1 1 calc R . . . .
C39 C -0.1727(4) 0.5345(3) 0.1888(3) 0.0447(17) Uani 1 1 d . . . . .
H39A H -0.2290 0.5464 0.1685 0.054 Uiso 1 1 calc R . . . .
H39B H -0.1555 0.5749 0.2130 0.054 Uiso 1 1 calc R . . . .
C35 C -0.3768(5) 0.2518(4) -0.1594(3) 0.055(2) Uani 1 1 d . . . . .
H35 H -0.3853 0.3024 -0.1541 0.066 Uiso 1 1 calc R . . . .
C33 C -0.4095(4) 0.1450(4) -0.2081(2) 0.0428(17) Uani 1 1 d . . . . .
H33 H -0.4406 0.1213 -0.2371 0.051 Uiso 1 1 calc R . . . .
C50 C -0.0630(5) -0.0352(4) 0.3577(3) 0.0531(19) Uani 1 1 d . . . . .
H50A H -0.0573 -0.0122 0.3254 0.064 Uiso 1 1 calc R . . . .
H50B H -0.1006 -0.0782 0.3498 0.064 Uiso 1 1 calc R . . . .
C15 C -0.2734(4) -0.3729(3) -0.0435(3) 0.0396(16) Uani 1 1 d . . . . .
H15 H -0.2912 -0.3968 -0.0750 0.048 Uiso 1 1 calc R . . . .
C49 C 0.0211(5) -0.0596(4) 0.3851(3) 0.058(2) Uani 1 1 d . . . . .
H49A H 0.0151 -0.0853 0.4164 0.070 Uiso 1 1 calc R . . . .
H49B H 0.0456 -0.0942 0.3639 0.070 Uiso 1 1 calc R . . . .
C40 C -0.1775(5) 0.4644(3) 0.2170(2) 0.0472(18) Uani 1 1 d . . . . .
H40A H -0.1217 0.4535 0.2383 0.057 Uiso 1 1 calc R . . . .
H40B H -0.2186 0.4699 0.2393 0.057 Uiso 1 1 calc R . . . .
C34 C -0.4218(4) 0.2175(4) -0.2009(3) 0.0485(18) Uani 1 1 d . . . . .
H34 H -0.4615 0.2442 -0.2248 0.058 Uiso 1 1 calc R . . . .
C38 C -0.1384(4) 0.4696(3) 0.1223(2) 0.0383(15) Uani 1 1 d . . . . .
H38A H -0.0972 0.4641 0.1000 0.046 Uiso 1 1 calc R . . . .
H38B H -0.1941 0.4807 0.1010 0.046 Uiso 1 1 calc R . . . .
C48 C 0.0397(5) 0.0522(4) 0.4267(3) 0.061(2) Uani 1 1 d . . . . .
H48A H 0.0774 0.0951 0.4346 0.073 Uiso 1 1 calc R . . . .
H48B H 0.0341 0.0290 0.4588 0.073 Uiso 1 1 calc R . . . .
C47 C -0.0439(4) 0.0767(4) 0.3996(3) 0.056(2) Uani 1 1 d . . . . .
H47A H -0.0678 0.1116 0.4209 0.068 Uiso 1 1 calc R . . . .
H47B H -0.0377 0.1025 0.3684 0.068 Uiso 1 1 calc R . . . .
O19 O -0.0422(3) 0.4326(2) 0.00271(16) 0.0412(11) Uani 1 1 d . . . . .
C8 C -0.0878(4) 0.4992(3) -0.0111(3) 0.0405(16) Uani 1 1 d . . . . .
H8A H -0.1423 0.4972 0.0001 0.049 Uiso 1 1 calc R . . . .
H8B H -0.0998 0.5044 -0.0482 0.049 Uiso 1 1 calc R . . . .
C9 C 0.0379(4) 0.4352(3) -0.0125(2) 0.0408(16) Uani 1 1 d . . . . .
H9A H 0.0290 0.4385 -0.0496 0.049 Uiso 1 1 calc R . . . .
H9B H 0.0698 0.3898 -0.0018 0.049 Uiso 1 1 calc R . . . .
C58 C -0.4974(9) 0.0438(8) 0.1721(6) 0.024(3) Uiso 0.5 1 d . . . A 2
H58A H -0.5133 0.0137 0.1992 0.029 Uiso 0.5 1 calc R . . A 2
H58B H -0.5397 0.0833 0.1637 0.029 Uiso 0.5 1 calc R . . A 2
C57 C -0.4997(13) -0.0001(10) 0.1294(7) 0.085(6) Uiso 0.5 1 d . . . A 2
H57A H -0.5596 -0.0105 0.1147 0.103 Uiso 0.5 1 calc R . . A 2
H57B H -0.4727 -0.0474 0.1409 0.103 Uiso 0.5 1 calc R . . A 2
C60 C -0.3718(11) 0.0293(10) 0.1147(7) 0.067(5) Uiso 0.5 1 d . . . A 2
H60A H -0.3468 -0.0194 0.1112 0.080 Uiso 0.5 1 calc R . . A 2
H60B H -0.3416 0.0651 0.0973 0.080 Uiso 0.5 1 calc R . . A 2
C59 C -0.3585(11) 0.0454(11) 0.1606(7) 0.072(5) Uiso 0.5 1 d . . . A 2
H59A H -0.3106 0.0801 0.1655 0.086 Uiso 0.5 1 calc R . . A 2
H59B H -0.3364 0.0000 0.1783 0.086 Uiso 0.5 1 calc R . . A 2
C70 C -0.3887(11) 0.0725(10) 0.1081(7) 0.067(5) Uiso 0.5 1 d . . . A 1
H70A H -0.3384 0.0454 0.1025 0.081 Uiso 0.5 1 calc R . . A 1
H70B H -0.3936 0.1165 0.0864 0.081 Uiso 0.5 1 calc R . . A 1
C69 C -0.3706(9) 0.0967(8) 0.1572(5) 0.049(4) Uiso 0.5 1 d . . . A 1
H69A H -0.3116 0.0827 0.1713 0.059 Uiso 0.5 1 calc R . . A 1
H69B H -0.3723 0.1508 0.1561 0.059 Uiso 0.5 1 calc R . . A 1
C67 C -0.5262(8) 0.0541(7) 0.1141(5) 0.035(3) Uiso 0.5 1 d . . . A 1
H67A H -0.5481 0.1013 0.0991 0.042 Uiso 0.5 1 calc R . . A 1
H67B H -0.5734 0.0186 0.1089 0.042 Uiso 0.5 1 calc R . . A 1
C68 C -0.4973(17) 0.0627(15) 0.1623(10) 0.103(10) Uiso 0.5 1 d . . . A 1
H68A H -0.5162 0.0182 0.1777 0.123 Uiso 0.5 1 calc R . . A 1
H68B H -0.5317 0.1031 0.1718 0.123 Uiso 0.5 1 calc R . . A 1
O22 O -0.5023(10) 0.1249(5) -0.0142(5) 0.091(6) Uiso 0.5 1 d . . . A -2
O24 O -0.5301(9) 0.2759(5) -0.0326(6) 0.097(4) Uiso 0.5 1 d G . . A -2
C77 C -0.4827(10) 0.1596(6) -0.0585(5) 0.071(5) Uiso 0.5 1 d G . . A -2
H77A H -0.4276 0.1413 -0.0639 0.085 Uiso 0.5 1 calc R . . A -2
H77B H -0.5260 0.1459 -0.0883 0.085 Uiso 0.5 1 calc R . . A -2
C78 C -0.4794(18) 0.2379(16) -0.0542(10) 0.114(10) Uiso 0.5 1 d . . . A -2
H78A H -0.4214 0.2503 -0.0366 0.136 Uiso 0.5 1 calc R . . A -2
H78B H -0.4856 0.2572 -0.0889 0.136 Uiso 0.5 1 calc R . . A -2
C88 C -0.5549(12) 0.2440(10) 0.0084(7) 0.081(5) Uiso 0.5 1 d . . . A -2
H88A H -0.6017 0.2719 0.0179 0.097 Uiso 0.5 1 calc R . . A -2
H88B H -0.5073 0.2422 0.0377 0.097 Uiso 0.5 1 calc R . . A -2
C87 C -0.5810(12) 0.1738(10) -0.0070(8) 0.085(6) Uiso 0.5 1 d . . . A -2
H87A H -0.6225 0.1763 -0.0392 0.102 Uiso 0.5 1 calc R . . A -2
H87B H -0.6089 0.1509 0.0185 0.102 Uiso 0.5 1 calc R . . A -2
O25 O -0.5456(10) 0.2614(6) -0.0759(5) 0.110(5) Uiso 0.5 1 d . . . A -3
O23 O -0.5355(8) 0.1239(5) -0.0224(4) 0.052(3) Uiso 0.5 1 d G . . A -3
C80 C -0.5708(13) 0.1894(8) -0.1011(4) 0.114(8) Uiso 0.5 1 d G . . A -3
H80A H -0.6143 0.1949 -0.1322 0.136 Uiso 0.5 1 calc R . . A -3
H80B H -0.5219 0.1620 -0.1084 0.136 Uiso 0.5 1 calc R . . A -3
C79 C -0.6020(18) 0.1590(16) -0.0628(12) 0.166(12) Uiso 0.5 1 d . . . A -3
H79A H -0.6442 0.1215 -0.0770 0.200 Uiso 0.5 1 calc R . . A -3
H79B H -0.6314 0.1974 -0.0471 0.200 Uiso 0.5 1 calc R . . A -3
C89 C -0.4960(13) 0.1845(12) 0.0075(7) 0.091(6) Uiso 0.5 1 d . . . A -3
H89A H -0.4517 0.1677 0.0359 0.110 Uiso 0.5 1 calc R . . A -3
H89B H -0.5377 0.2146 0.0206 0.110 Uiso 0.5 1 calc R . . A -3
C90 C -0.4548(18) 0.2299(18) -0.0357(11) 0.120 Uiso 0.5 1 d . . . A -3
H90A H -0.4217 0.1971 -0.0534 0.144 Uiso 0.5 1 calc R . . A -3
H90B H -0.4186 0.2709 -0.0204 0.144 Uiso 0.5 1 calc R . . A -3

loop_
_atom_site_aniso_label
_atom_site_aniso_U_11
_atom_site_aniso_U_22
_atom_site_aniso_U_33
_atom_site_aniso_U_23
_atom_site_aniso_U_13
_atom_site_aniso_U_12
Ni2 0.0167(3) 0.0143(3) 0.0239(4) 0.0028(3) 0.0046(3) -0.0001(3)
Ni3 0.0158(3) 0.0148(3) 0.0200(3) -0.0003(3) 0.0028(3) -0.0009(3)
Ni1 0.0167(3) 0.0128(3) 0.0282(4) 0.0033(3) 0.0041(3) 0.0000(3)
Cl0A 0.068(2) 0.176(5) 0.126(4) -0.063(3) 0.035(2) -0.030(3)
Si2 0.0169(7) 0.0134(6) 0.0236(8) 0.0005(6) 0.0007(6) -0.0024(5)
Si6 0.0159(7) 0.0138(6) 0.0235(8) 0.0001(6) 0.0047(6) -0.0008(5)
Si1 0.0169(7) 0.0167(7) 0.0224(8) 0.0013(6) 0.0035(6) -0.0030(5)
Si4 0.0175(7) 0.0134(6) 0.0207(7) 0.0005(6) 0.0035(6) -0.0006(5)
Si5 0.0170(7) 0.0134(6) 0.0231(8) 0.0021(6) 0.0055(6) 0.0002(5)
Si3 0.0167(7) 0.0137(6) 0.0206(8) -0.0005(6) 0.0023(6) -0.0011(5)
O3 0.0213(19) 0.0154(18) 0.028(2) 0.0045(15) 0.0097(16) 0.0009(14)
O1 0.0151(18) 0.0224(18) 0.024(2) 0.0043(16) 0.0005(15) -0.0008(14)
O6 0.0144(17) 0.0133(17) 0.034(2) -0.0023(15) 0.0041(15) -0.0027(13)
O2 0.0141(18) 0.0223(19) 0.025(2) -0.0016(16) 0.0024(15) -0.0032(14)
O4 0.0165(18) 0.0187(18) 0.0221(19) 0.0024(15) 0.0046(15) -0.0004(14)
Na1 0.064(3) 0.035(2) 0.051(2) -0.0119(17) 0.036(2) -0.0196(18)
O8 0.0150(18) 0.0146(17) 0.027(2) -0.0035(15) 0.0044(15) -0.0012(14)
O12 0.0134(17) 0.0219(18) 0.024(2) 0.0026(15) 0.0032(15) -0.0008(14)
O5 0.0178(18) 0.0210(18) 0.0225(19) 0.0010(15) 0.0024(15) -0.0003(14)
O7 0.0156(18) 0.0155(17) 0.025(2) 0.0005(15) 0.0009(15) -0.0028(14)
O13 0.025(2) 0.0118(17) 0.024(2) -0.0004(15) 0.0020(16) 0.0017(14)
O14 0.046(3) 0.030(2) 0.023(2) 0.0017(18) 0.0055(19) 0.0025(19)
O15 0.029(2) 0.0129(17) 0.022(2) 0.0007(15) -0.0012(16) 0.0024(15)
O16 0.041(2) 0.0190(19) 0.025(2) -0.0043(16) 0.0038(18) 0.0010(17)
O11 0.0183(18) 0.0114(16) 0.0238(19) 0.0008(14) 0.0045(15) -0.0010(13)
O18 0.039(3) 0.055(3) 0.077(4) -0.005(3) 0.017(3) -0.007(2)
O17 0.038(3) 0.070(4) 0.057(3) 0.001(3) 0.014(2) 0.004(3)
O21 0.055(3) 0.026(2) 0.051(3) -0.002(2) 0.030(2) -0.004(2)
O20 0.048(3) 0.038(3) 0.050(3) 0.000(2) 0.023(2) -0.008(2)
N1 0.020(2) 0.021(2) 0.026(3) 0.002(2) 0.0071(19) -0.0014(18)
O9 0.0171(18) 0.0201(18) 0.0214(19) 0.0007(15) 0.0039(15) -0.0009(14)
O10 0.0172(18) 0.0151(17) 0.027(2) 0.0011(15) 0.0046(15) -0.0009(14)
C31 0.019(3) 0.027(3) 0.025(3) 0.006(2) 0.001(2) 0.001(2)
C11 0.018(3) 0.020(3) 0.031(3) 0.000(2) 0.005(2) -0.001(2)
C61 0.021(3) 0.016(2) 0.028(3) -0.002(2) 0.010(2) -0.003(2)
C41 0.023(3) 0.012(2) 0.032(3) -0.003(2) 0.006(2) -0.003(2)
C21 0.020(3) 0.016(2) 0.034(3) 0.000(2) 0.004(2) 0.004(2)
C51 0.019(3) 0.018(3) 0.026(3) 0.005(2) 0.002(2) -0.001(2)
C27 0.025(3) 0.016(3) 0.028(3) -0.001(2) 0.005(2) -0.003(2)
C2 0.029(3) 0.020(3) 0.024(3) 0.002(2) 0.002(2) -0.001(2)
C17 0.030(3) 0.030(3) 0.032(3) -0.002(3) 0.007(3) 0.005(2)
C52 0.030(3) 0.020(3) 0.029(3) 0.003(2) 0.010(2) -0.003(2)
C1 0.020(3) 0.024(3) 0.027(3) 0.001(2) 0.004(2) -0.004(2)
C42 0.030(3) 0.020(3) 0.027(3) -0.002(2) 0.005(2) 0.001(2)
O28 0.062(3) 0.057(3) 0.070(4) -0.031(3) 0.044(3) -0.029(3)
C20 0.034(3) 0.017(3) 0.030(3) 0.007(2) 0.006(3) -0.002(2)
C66 0.035(3) 0.025(3) 0.040(4) 0.005(3) 0.017(3) 0.001(2)
C62 0.029(3) 0.023(3) 0.033(3) 0.004(2) 0.008(3) 0.003(2)
C3 0.032(3) 0.022(3) 0.032(3) 0.002(2) 0.002(3) -0.002(2)
C18 0.040(4) 0.033(3) 0.034(3) -0.007(3) 0.009(3) 0.005(3)
O26 0.043(3) 0.081(4) 0.047(3) -0.021(3) 0.021(2) -0.022(3)
C25 0.038(4) 0.037(3) 0.029(3) -0.001(3) -0.004(3) 0.002(3)
C36 0.047(4) 0.027(3) 0.038(4) 0.001(3) -0.004(3) 0.010(3)
C46 0.027(3) 0.021(3) 0.046(4) -0.002(3) 0.012(3) 0.000(2)
C30 0.027(3) 0.016(3) 0.028(3) 0.002(2) 0.003(2) -0.001(2)
C4 0.035(3) 0.019(3) 0.038(4) -0.002(3) 0.000(3) 0.001(2)
C5 0.042(4) 0.018(3) 0.034(3) 0.002(2) -0.007(3) 0.003(2)
C56 0.026(3) 0.020(3) 0.027(3) 0.004(2) 0.005(2) 0.002(2)
C6 0.043(4) 0.023(3) 0.028(3) -0.002(3) -0.003(3) -0.011(3)
C54 0.042(4) 0.036(3) 0.029(3) -0.005(3) 0.008(3) 0.003(3)
C64 0.047(4) 0.038(4) 0.040(4) 0.015(3) 0.015(3) -0.005(3)
C16 0.026(3) 0.019(3) 0.039(4) 0.001(3) 0.008(3) 0.002(2)
C53 0.043(4) 0.024(3) 0.040(4) -0.005(3) 0.016(3) -0.005(3)
C7 0.034(3) 0.019(3) 0.027(3) 0.002(2) 0.000(3) -0.007(2)
C23 0.030(3) 0.024(3) 0.061(5) -0.015(3) -0.001(3) -0.009(3)
C28 0.030(3) 0.026(3) 0.022(3) -0.004(2) 0.007(2) -0.001(2)
C43 0.036(3) 0.014(3) 0.044(4) 0.000(3) 0.004(3) -0.001(2)
C55 0.036(3) 0.037(3) 0.023(3) 0.005(3) 0.007(3) 0.003(3)
O27 0.051(3) 0.090(4) 0.044(3) 0.000(3) 0.008(3) -0.021(3)
C29 0.040(3) 0.018(3) 0.023(3) 0.003(2) 0.006(2) 0.001(2)
C45 0.041(4) 0.027(3) 0.058(4) -0.007(3) 0.022(3) 0.007(3)
C26 0.029(3) 0.023(3) 0.030(3) -0.003(2) -0.007(3) 0.001(2)
C19 0.042(4) 0.027(3) 0.029(3) 0.002(3) 0.006(3) 0.009(3)
C44 0.034(3) 0.019(3) 0.053(4) -0.004(3) 0.009(3) 0.008(2)
C32 0.028(3) 0.039(3) 0.027(3) 0.009(3) -0.003(3) -0.004(3)
C12 0.045(4) 0.021(3) 0.033(3) 0.003(3) 0.005(3) -0.003(3)
C14 0.041(4) 0.019(3) 0.078(5) -0.002(3) 0.016(4) -0.006(3)
C65 0.062(5) 0.033(3) 0.038(4) 0.004(3) 0.028(3) -0.004(3)
C13 0.050(4) 0.026(3) 0.061(5) 0.016(3) 0.025(4) -0.003(3)
C63 0.039(4) 0.027(3) 0.046(4) 0.010(3) 0.006(3) -0.002(3)
C22 0.028(3) 0.022(3) 0.035(3) -0.004(2) 0.000(3) -0.003(2)
C24 0.037(4) 0.032(3) 0.036(4) -0.012(3) -0.011(3) 0.001(3)
C37 0.046(4) 0.039(4) 0.034(4) 0.005(3) 0.016(3) 0.010(3)
C39 0.056(5) 0.034(4) 0.051(4) -0.010(3) 0.028(4) -0.011(3)
C35 0.075(5) 0.034(4) 0.050(5) 0.011(3) -0.002(4) 0.028(4)
C33 0.032(4) 0.060(5) 0.032(4) 0.014(3) -0.004(3) -0.004(3)
C50 0.058(5) 0.042(4) 0.057(5) 0.007(4) 0.006(4) 0.001(4)
C15 0.040(4) 0.021(3) 0.054(4) -0.007(3) -0.001(3) 0.002(3)
C49 0.057(5) 0.052(5) 0.060(5) 0.003(4) -0.002(4) 0.003(4)
C40 0.072(5) 0.039(4) 0.039(4) -0.005(3) 0.031(4) -0.003(3)
C34 0.046(4) 0.058(5) 0.037(4) 0.020(4) -0.003(3) 0.019(4)
C38 0.047(4) 0.037(4) 0.033(4) 0.001(3) 0.014(3) 0.011(3)
C48 0.053(5) 0.075(6) 0.049(5) -0.011(4) -0.002(4) -0.019(4)
C47 0.047(5) 0.049(4) 0.075(6) -0.011(4) 0.014(4) -0.003(4)
O19 0.039(3) 0.037(2) 0.046(3) 0.009(2) 0.003(2) -0.009(2)
C8 0.029(3) 0.046(4) 0.045(4) 0.004(3) 0.001(3) -0.001(3)
C9 0.048(4) 0.039(4) 0.034(4) 0.005(3) 0.004(3) -0.003(3)

loop_
_atom_type_symbol
_atom_type_description
_atom_type_scat_dispersion_real
_atom_type_scat_dispersion_imag
_atom_type_scat_source
C C 0.0033 0.0016 'International Tables Vol C Tables 4.2.6.8 and 6.1.1.4'
H H 0.0000 0.0000 'International Tables Vol C Tables 4.2.6.8 and 6.1.1.4'
Cl Cl 0.1484 0.1585 'International Tables Vol C Tables 4.2.6.8 and 6.1.1.4'
N N 0.0061 0.0033 'International Tables Vol C Tables 4.2.6.8 and 6.1.1.4'
Na Na 0.0362 0.0249 'International Tables Vol C Tables 4.2.6.8 and 6.1.1.4'
Ni Ni 0.3393 1.1124 'International Tables Vol C Tables 4.2.6.8 and 6.1.1.4'
O O 0.0106 0.0060 'International Tables Vol C Tables 4.2.6.8 and 6.1.1.4'
Si Si 0.0817 0.0704 'International Tables Vol C Tables 4.2.6.8 and 6.1.1.4'

loop_
_geom_angle_atom_site_label_1
_geom_angle_atom_site_label_2
_geom_angle_atom_site_label_3
_geom_angle
_geom_angle_site_symmetry_1
_geom_angle_site_symmetry_3
Ni3 Ni2 Ni1 124.97(3) . .
Cl0A Ni2 Ni3 64.045(19) . .
Cl0A Ni2 Ni1 60.928(19) . .
O12 Ni2 Ni3 45.25(9) . .
O12 Ni2 Ni1 128.63(10) . .
O12 Ni2 Cl0A 86.14(10) . .
O12 Ni2 O15 90.91(14) . .
O12 Ni2 O9 82.64(13) . .
O12 Ni2 O10 171.46(14) . .
O7 Ni2 Ni3 129.27(10) 3 .
O7 Ni2 Ni1 44.56(9) 3 .
O7 Ni2 Cl0A 83.80(9) 3 .
O7 Ni2 O12 97.82(14) 3 .
O7 Ni2 O15 91.92(13) 3 .
O7 Ni2 O9 171.14(14) 3 .
O7 Ni2 O10 80.22(13) 3 .
O15 Ni2 Ni3 116.74(10) . .
O15 Ni2 Ni1 118.03(10) . .
O15 Ni2 Cl0A 174.42(10) . .
O9 Ni2 Ni3 46.21(10) . .
O9 Ni2 Ni1 129.06(10) . .
O9 Ni2 Cl0A 87.41(10) . .
O9 Ni2 O15 96.92(13) . .
O9 Ni2 O10 98.01(13) . .
O10 Ni2 Ni3 130.49(10) . .
O10 Ni2 Ni1 45.10(9) . .
O10 Ni2 Cl0A 85.38(10) . .
O10 Ni2 O15 97.45(14) . .
Ni1 Ni3 Ni2 114.79(3) 3 .
O8 Ni3 Ni2 122.70(10) . .
O8 Ni3 Ni1 45.59(9) . 3
O8 Ni3 O11 81.76(13) . .
O8 Ni3 N1 96.08(15) . .
O8 Ni3 O9 95.33(13) . .
O12 Ni3 Ni2 45.52(10) . .
O12 Ni3 Ni1 122.47(10) . 3
O12 Ni3 O8 162.74(14) . .
O12 Ni3 O11 95.78(14) . .
O12 Ni3 N1 101.18(15) . .
O12 Ni3 O9 82.40(13) . .
O11 Ni3 Ni2 123.87(10) . .
O11 Ni3 Ni1 45.20(9) . 3
O11 Ni3 N1 99.02(15) . .
O11 Ni3 O9 164.30(13) . .
N1 Ni3 Ni2 123.38(13) . .
N1 Ni3 Ni1 121.75(13) . 3
N1 Ni3 O9 96.62(15) . .
O9 Ni3 Ni2 45.67(9) . .
O9 Ni3 Ni1 123.50(10) . 3
Ni3 Ni1 Ni2 120.24(3) 3 .
O8 Ni1 Ni2 125.79(10) 3 .
O8 Ni1 Ni3 45.62(9) 3 3
O8 Ni1 O13 92.14(13) 3 .
O8 Ni1 O10 168.31(14) 3 .
O7 Ni1 Ni2 44.58(9) 3 .
O7 Ni1 Ni3 126.37(10) 3 3
O7 Ni1 O8 96.60(13) 3 3
O7 Ni1 O13 99.19(13) 3 .
O7 Ni1 O11 167.90(14) 3 3
O7 Ni1 O10 80.48(13) 3 .
O13 Ni1 Ni2 124.36(9) . .
O13 Ni1 Ni3 115.37(9) . 3
O11 Ni1 Ni2 127.22(10) 3 .
O11 Ni1 Ni3 45.93(10) 3 3
O11 Ni1 O8 82.42(13) 3 3
O11 Ni1 O13 92.91(13) 3 .
O11 Ni1 O10 98.04(13) 3 .
O10 Ni1 Ni2 45.39(9) . .
O10 Ni1 Ni3 127.99(10) . 3
O10 Ni1 O13 99.49(13) . .
Ni2 Cl0A Ni2 180.00(2) 3 .
O1 Si2 O6 108.71(19) . .
O1 Si2 C21 107.9(2) . .
O6 Si2 C21 107.5(2) . .
O7 Si2 O1 112.48(18) . .
O7 Si2 O6 109.99(18) . .
O7 Si2 C21 110.1(2) . .
O3 Si6 O2 108.08(19) . .
O3 Si6 C61 106.1(2) . .
O2 Si6 C61 108.4(2) . .
O11 Si6 O3 112.15(18) 3 .
O11 Si6 O2 110.71(19) 3 .
O11 Si6 C61 111.2(2) 3 .
O1 Si1 C11 106.1(2) . .
O2 Si1 O1 107.48(19) . .
O2 Si1 C11 105.4(2) . .
O12 Si1 O1 111.17(19) 3 .
O12 Si1 O2 112.48(19) 3 .
O12 Si1 C11 113.7(2) 3 .
O4 Si4 O5 106.43(18) . .
O4 Si4 C41 106.0(2) . .
O5 Si4 C41 105.9(2) . .
O9 Si4 O4 113.10(19) . .
O9 Si4 O5 111.78(19) . .
O9 Si4 C41 113.0(2) . .
O3 Si5 C51 107.2(2) . .
O4 Si5 O3 109.14(18) . .
O4 Si5 C51 106.3(2) . .
O10 Si5 O3 111.03(18) . .
O10 Si5 O4 110.55(18) . .
O10 Si5 C51 112.5(2) . .
O6 Si3 O5 108.14(19) . .
O6 Si3 C31 105.7(2) . .
O8 Si3 O6 112.19(18) . .
O8 Si3 O5 110.60(18) . .
O8 Si3 C31 113.2(2) . .
O5 Si3 C31 106.6(2) . .
Si5 O3 Si6 136.0(2) . .
Si2 O1 Si1 136.1(2) . .
Si3 O6 Si2 136.3(2) . .
Si1 O2 Si6 135.8(2) . .
Si5 O4 Si4 136.9(2) . .
O28 Na1 O28 180.0 . 3_455
O28 Na1 O26 85.69(16) 3_455 .
O28 Na1 O26 94.31(16) 3_455 3_455
O28 Na1 O26 85.69(16) . 3_455
O28 Na1 O26 94.31(16) . .
O28 Na1 O23 78.8(3) . .
O28 Na1 O23 101.2(3) 3_455 .
O26 Na1 O26 180.0 3_455 .
O22 Na1 O28 89.2(4) . 3_455
O22 Na1 O28 90.8(4) . .
O22 Na1 O26 92.7(4) . 3_455
O22 Na1 O26 87.3(4) . .
O23 Na1 O26 86.6(3) . 3_455
O23 Na1 O26 93.4(3) . .
Ni1 O8 Ni3 88.79(13) 3 .
Si3 O8 Ni3 132.8(2) . .
Si3 O8 Ni1 129.95(19) . 3
Ni3 O12 Ni2 89.23(13) . .
Si1 O12 Ni2 131.0(2) 3 .
Si1 O12 Ni3 130.8(2) 3 .
Si3 O5 Si4 136.4(2) . .
Ni1 O7 Ni2 90.86(13) 3 3
Si2 O7 Ni2 130.0(2) . 3
Si2 O7 Ni1 132.5(2) . 3
C17 O13 Ni1 118.2(3) . .
C17 O13 C20 109.3(4) . .
C20 O13 Ni1 117.3(3) . .
C18 O14 C19 109.4(4) . .
C27 O15 Ni2 120.5(3) . .
C27 O15 C30 110.5(4) . .
C30 O15 Ni2 120.5(3) . .
C29 O16 C28 109.1(4) . .
Ni1 O11 Ni3 88.87(13) 3 .
Si6 O11 Ni3 132.1(2) 3 .
Si6 O11 Ni1 129.80(19) 3 3
C47 O18 C50 108.6(5) . .
C48 O17 C49 109.6(6) . .
C40 O21 C37 109.0(5) . .
C38 O20 C39 108.7(5) . .
C1 N1 Ni3 173.8(4) . .
Ni2 O9 Ni3 88.12(13) . .
Si4 O9 Ni2 129.2(2) . .
Si4 O9 Ni3 131.3(2) . .
Ni1 O10 Ni2 89.51(13) . .
Si5 O10 Ni2 131.0(2) . .
Si5 O10 Ni1 130.46(19) . .
C36 C31 Si3 121.3(4) . .
C32 C31 Si3 122.0(4) . .
C32 C31 C36 116.6(5) . .
C16 C11 Si1 121.7(4) . .
C16 C11 C12 116.4(5) . .
C12 C11 Si1 121.8(4) . .
C66 C61 Si6 121.8(4) . .
C62 C61 Si6 121.5(4) . .
C62 C61 C66 116.5(5) . .
C42 C41 Si4 122.4(4) . .
C42 C41 C46 116.5(5) . .
C46 C41 Si4 121.0(4) . .
C26 C21 Si2 118.3(4) . .
C26 C21 C22 117.6(5) . .
C22 C21 Si2 124.1(4) . .
C52 C51 Si5 120.4(4) . .
C52 C51 C56 115.8(5) . .
C56 C51 Si5 123.8(4) . .
O15 C27 H27A 109.7 . .
O15 C27 H27B 109.7 . .
O15 C27 C28 109.7(4) . .
H27A C27 H27B 108.2 . .
C28 C27 H27A 109.7 . .
C28 C27 H27B 109.7 . .
C3 C2 C1 119.6(5) . .
C3 C2 C7 121.3(5) . .
C7 C2 C1 119.1(5) . .
O13 C17 H17A 109.7 . .
O13 C17 H17B 109.7 . .
O13 C17 C18 110.0(4) . .
H17A C17 H17B 108.2 . .
C18 C17 H17A 109.7 . .
C18 C17 H17B 109.7 . .
C51 C52 H52 118.9 . .
C53 C52 C51 122.1(5) . .
C53 C52 H52 118.9 . .
N1 C1 C2 178.6(6) . .
C41 C42 H42 119.0 . .
C41 C42 C43 121.9(5) . .
C43 C42 H42 119.0 . .
Na1 O28 H28C 110.0 . .
Na1 O28 H28D 110.1 . .
H28C O28 H28D 108.6 . .
O13 C20 H20A 109.9 . .
O13 C20 H20B 109.9 . .
O13 C20 C19 109.1(4) . .
H20A C20 H20B 108.3 . .
C19 C20 H20A 109.9 . .
C19 C20 H20B 109.9 . .
C61 C66 H66 119.4 . .
C65 C66 C61 121.3(5) . .
C65 C66 H66 119.4 . .
C61 C62 H62 118.9 . .
C63 C62 C61 122.2(5) . .
C63 C62 H62 118.9 . .
C2 C3 H3 120.1 . .
C4 C3 C2 119.9(5) . .
C4 C3 H3 120.1 . .
O14 C18 C17 112.1(5) . .
O14 C18 H18A 109.2 . .
O14 C18 H18B 109.2 . .
C17 C18 H18A 109.2 . .
C17 C18 H18B 109.2 . .
H18A C18 H18B 107.9 . .
C57 O26 Na1 127.2(8) . .
C60 O26 Na1 121.6(7) . .
C60 O26 C57 100.3(11) . .
C70 O26 Na1 121.3(8) . .
C70 O26 C67 104.6(9) . .
C67 O26 Na1 117.4(6) . .
C26 C25 H25 120.8 . .
C24 C25 H25 120.8 . .
C24 C25 C26 118.3(6) . .
C31 C36 H36 118.9 . .
C35 C36 C31 122.1(6) . .
C35 C36 H36 118.9 . .
C41 C46 H46 118.8 . .
C45 C46 C41 122.4(5) . .
C45 C46 H46 118.8 . .
O15 C30 H30A 109.6 . .
O15 C30 H30B 109.6 . .
O15 C30 C29 110.3(4) . .
H30A C30 H30B 108.1 . .
C29 C30 H30A 109.6 . .
C29 C30 H30B 109.6 . .
C3 C4 H4 120.3 . .
C5 C4 C3 119.3(6) . .
C5 C4 H4 120.3 . .
C4 C5 H5 119.5 . .
C4 C5 C6 121.0(5) . .
C6 C5 H5 119.5 . .
C51 C56 H56 119.0 . .
C55 C56 C51 121.9(5) . .
C55 C56 H56 119.0 . .
C5 C6 H6 119.5 . .
C5 C6 C7 121.1(6) . .
C7 C6 H6 119.5 . .
C53 C54 H54 120.6 . .
C55 C54 H54 120.6 . .
C55 C54 C53 118.9(6) . .
C65 C64 H64 120.4 . .
C65 C64 C63 119.2(6) . .
C63 C64 H64 120.4 . .
C11 C16 H16 118.9 . .
C11 C16 C15 122.2(6) . .
C15 C16 H16 118.9 . .
C52 C53 H53 119.9 . .
C54 C53 C52 120.3(5) . .
C54 C53 H53 119.9 . .
C2 C7 H7 121.3 . .
C6 C7 C2 117.4(6) . .
C6 C7 H7 121.3 . .
C22 C23 H23 120.3 . .
C24 C23 H23 120.3 . .
C24 C23 C22 119.4(6) . .
O16 C28 C27 110.0(4) . .
O16 C28 H28A 109.7 . .
O16 C28 H28B 109.7 . .
C27 C28 H28A 109.7 . .
C27 C28 H28B 109.7 . .
H28A C28 H28B 108.2 . .
C42 C43 H43 120.3 . .
C44 C43 C42 119.4(5) . .
C44 C43 H43 120.3 . .
C56 C55 H55 119.5 . .
C54 C55 C56 120.9(5) . .
C54 C55 H55 119.5 . .
C58 O27 C59 107.5(10) . .
C69 O27 C68 105.7(13) . .
O16 C29 C30 111.2(4) . .
O16 C29 H29A 109.4 . .
O16 C29 H29B 109.4 . .
C30 C29 H29A 109.4 . .
C30 C29 H29B 109.4 . .
H29A C29 H29B 108.0 . .
C46 C45 H45 120.1 . .
C44 C45 C46 119.8(6) . .
C44 C45 H45 120.1 . .
C21 C26 C25 122.5(5) . .
C21 C26 H26 118.8 . .
C25 C26 H26 118.8 . .
O14 C19 C20 111.0(5) . .
O14 C19 H19A 109.4 . .
O14 C19 H19B 109.4 . .
C20 C19 H19A 109.4 . .
C20 C19 H19B 109.4 . .
H19A C19 H19B 108.0 . .
C43 C44 H44 120.0 . .
C45 C44 C43 119.9(5) . .
C45 C44 H44 120.0 . .
C31 C32 H32 119.5 . .
C31 C32 C33 120.9(6) . .
C33 C32 H32 119.5 . .
C11 C12 H12 119.2 . .
C13 C12 C11 121.6(6) . .
C13 C12 H12 119.2 . .
C13 C14 H14 120.0 . .
C15 C14 H14 120.0 . .
C15 C14 C13 120.1(6) . .
C66 C65 H65 119.7 . .
C64 C65 C66 120.7(6) . .
C64 C65 H65 119.7 . .
C12 C13 H13 120.0 . .
C14 C13 C12 120.0(6) . .
C14 C13 H13 120.0 . .
C62 C63 C64 120.1(6) . .
C62 C63 H63 119.9 . .
C64 C63 H63 119.9 . .
C21 C22 C23 120.9(6) . .
C21 C22 H22 119.6 . .
C23 C22 H22 119.6 . .
C25 C24 H24 119.4 . .
C23 C24 C25 121.3(6) . .
C23 C24 H24 119.4 . .
O21 C37 H37A 109.5 . .
O21 C37 H37B 109.5 . .
O21 C37 C38 110.5(5) . .
H37A C37 H37B 108.1 . .
C38 C37 H37A 109.5 . .
C38 C37 H37B 109.5 . .
O20 C39 H39A 109.5 . .
O20 C39 H39B 109.5 . .
O20 C39 C40 110.6(5) . .
H39A C39 H39B 108.1 . .
C40 C39 H39A 109.5 . .
C40 C39 H39B 109.5 . .
C36 C35 H35 120.1 . .
C34 C35 C36 119.7(6) . .
C34 C35 H35 120.1 . .
C32 C33 H33 119.6 . .
C34 C33 C32 120.8(6) . .
C34 C33 H33 119.6 . .
O18 C50 H50A 109.4 . .
O18 C50 H50B 109.4 . .
O18 C50 C49 111.4(6) . .
H50A C50 H50B 108.0 . .
C49 C50 H50A 109.4 . .
C49 C50 H50B 109.4 . .
C16 C15 H15 120.1 . .
C14 C15 C16 119.7(6) . .
C14 C15 H15 120.1 . .
O17 C49 C50 110.4(6) . .
O17 C49 H49A 109.6 . .
O17 C49 H49B 109.6 . .
C50 C49 H49A 109.6 . .
C50 C49 H49B 109.6 . .
H49A C49 H49B 108.1 . .
O21 C40 C39 110.7(5) . .
O21 C40 H40A 109.5 . .
O21 C40 H40B 109.5 . .
C39 C40 H40A 109.5 . .
C39 C40 H40B 109.5 . .
H40A C40 H40B 108.1 . .
C35 C34 H34 120.1 . .
C33 C34 C35 119.7(6) . .
C33 C34 H34 120.1 . .
O20 C38 C37 110.9(5) . .
O20 C38 H38A 109.5 . .
O20 C38 H38B 109.5 . .
C37 C38 H38A 109.5 . .
C37 C38 H38B 109.4 . .
H38A C38 H38B 108.0 . .
O17 C48 H48A 109.4 . .
O17 C48 H48B 109.4 . .
O17 C48 C47 111.1(6) . .
H48A C48 H48B 108.0 . .
C47 C48 H48A 109.4 . .
C47 C48 H48B 109.4 . .
O18 C47 C48 111.4(6) . .
O18 C47 H47A 109.4 . .
O18 C47 H47B 109.4 . .
C48 C47 H47A 109.4 . .
C48 C47 H47B 109.4 . .
H47A C47 H47B 108.0 . .
C8 O19 C9 110.1(5) . .
O19 C8 H8A 109.4 . .
O19 C8 H8B 109.4 . .
O19 C8 C9 111.0(5) . 3_565
H8A C8 H8B 108.0 . .
C9 C8 H8A 109.4 3_565 .
C9 C8 H8B 109.4 3_565 .
O19 C9 C8 109.9(5) . 3_565
O19 C9 H9A 109.7 . .
O19 C9 H9B 109.7 . .
C8 C9 H9A 109.7 3_565 .
C8 C9 H9B 109.7 3_565 .
H9A C9 H9B 108.2 . .
O27 C58 H58A 109.0 . .
O27 C58 H58B 109.0 . .
H58A C58 H58B 107.8 . .
C57 C58 O27 113.1(12) . .
C57 C58 H58A 109.0 . .
C57 C58 H58B 109.0 . .
O26 C57 H57A 107.7 . .
O26 C57 H57B 107.7 . .
C58 C57 O26 118.5(15) . .
C58 C57 H57A 107.7 . .
C58 C57 H57B 107.7 . .
H57A C57 H57B 107.1 . .
O26 C60 H60A 108.3 . .
O26 C60 H60B 108.3 . .
H60A C60 H60B 107.4 . .
C59 C60 O26 116.0(16) . .
C59 C60 H60A 108.3 . .
C59 C60 H60B 108.3 . .
O27 C59 H59A 105.0 . .
O27 C59 H59B 105.0 . .
C60 C59 O27 129.2(16) . .
C60 C59 H59A 105.0 . .
C60 C59 H59B 105.0 . .
H59A C59 H59B 105.8 . .
O26 C70 H70A 106.7 . .
O26 C70 H70B 106.7 . .
H70A C70 H70B 106.6 . .
C69 C70 O26 122.6(14) . .
C69 C70 H70A 106.7 . .
C69 C70 H70B 106.7 . .
O27 C69 C70 121.2(13) . .
O27 C69 H69A 107.0 . .
O27 C69 H69B 107.0 . .
C70 C69 H69A 107.0 . .
C70 C69 H69B 107.0 . .
H69A C69 H69B 106.8 . .
O26 C67 H67A 109.4 . .
O26 C67 H67B 109.4 . .
H67A C67 H67B 108.0 . .
C68 C67 O26 111.0(15) . .
C68 C67 H67A 109.4 . .
C68 C67 H67B 109.4 . .
O27 C68 H68A 104.1 . .
O27 C68 H68B 104.1 . .
C67 C68 O27 133(2) . .
C67 C68 H68A 104.1 . .
C67 C68 H68B 104.1 . .
H68A C68 H68B 105.5 . .
C77 O22 Na1 124.8(7) . .
C77 O22 C87 99.7(10) . .
C87 O22 Na1 121.2(10) . .
C78 O24 C88 116.6(17) . .
O22 C77 H77A 109.1 . .
O22 C77 H77B 109.1 . .
H77A C77 H77B 107.9 . .
C78 C77 O22 112.4(13) . .
C78 C77 H77A 109.1 . .
C78 C77 H77B 109.1 . .
O24 C78 C77 123(2) . .
O24 C78 H78A 106.5 . .
O24 C78 H78B 106.5 . .
C77 C78 H78A 106.5 . .
C77 C78 H78B 106.5 . .
H78A C78 H78B 106.5 . .
O24 C88 H88A 110.6 . .
O24 C88 H88B 110.6 . .
O24 C88 C87 105.6(16) . .
H88A C88 H88B 108.8 . .
C87 C88 H88A 110.6 . .
C87 C88 H88B 110.6 . .
O22 C87 H87A 109.5 . .
O22 C87 H87B 109.5 . .
C88 C87 O22 110.6(16) . .
C88 C87 H87A 109.5 . .
C88 C87 H87B 109.5 . .
H87A C87 H87B 108.1 . .
C80 O25 C90 96.5(14) . .
C79 O23 Na1 133.3(14) . .
C89 O23 Na1 121.8(11) . .
C89 O23 C79 104.6(16) . .
O25 C80 H80A 112.4 . .
O25 C80 H80B 112.4 . .
H80A C80 H80B 109.9 . .
C79 C80 O25 97.0(15) . .
C79 C80 H80A 112.4 . .
C79 C80 H80B 112.4 . .
O23 C79 H79A 108.8 . .
O23 C79 H79B 108.8 . .
C80 C79 O23 114(2) . .
C80 C79 H79A 108.8 . .
C80 C79 H79B 108.8 . .
H79A C79 H79B 107.7 . .
O23 C89 H89A 111.7 . .
O23 C89 H89B 111.7 . .
O23 C89 C90 100.4(17) . .
H89A C89 H89B 109.5 . .
C90 C89 H89A 111.7 . .
C90 C89 H89B 111.7 . .
O25 C90 H90A 111.5 . .
O25 C90 H90B 111.5 . .
C89 C90 O25 101.3(18) . .
C89 C90 H90A 111.5 . .
C89 C90 H90B 111.5 . .
H90A C90 H90B 109.3 . .

loop_
_geom_bond_atom_site_label_1
_geom_bond_atom_site_label_2
_geom_bond_distance
_geom_bond_site_symmetry_2
Ni2 Ni3 2.8326(9) .
Ni2 Ni1 2.8484(9) .
Ni2 Cl0A 2.7231(7) .
Ni2 O12 2.021(3) .
Ni2 O7 1.999(3) 3
Ni2 O15 2.068(3) .
Ni2 O9 2.027(3) .
Ni2 O10 2.028(3) .
Ni3 Ni1 2.8230(9) 3
Ni3 O8 2.018(3) .
Ni3 O12 2.012(3) .
Ni3 O11 2.029(3) .
Ni3 N1 2.033(4) .
Ni3 O9 2.046(3) .
Ni1 Ni3 2.8230(9) 3
Ni1 O8 2.017(3) 3
Ni1 O7 1.999(3) 3
Ni1 O13 2.107(4) .
Ni1 O11 2.003(3) 3
Ni1 O10 2.018(3) .
Cl0A Ni2 2.7231(7) 3
Si2 O1 1.630(4) .
Si2 O6 1.632(3) .
Si2 O7 1.592(3) .
Si2 C21 1.868(6) .
Si6 O3 1.634(3) .
Si6 O2 1.638(4) .
Si6 O11 1.592(4) 3
Si6 C61 1.859(5) .
Si1 O1 1.640(4) .
Si1 O2 1.626(4) .
Si1 O12 1.596(3) 3
Si1 C11 1.861(5) .
Si4 O4 1.628(4) .
Si4 O5 1.643(4) .
Si4 O9 1.587(3) .
Si4 C41 1.864(5) .
Si5 O3 1.630(3) .
Si5 O4 1.626(4) .
Si5 O10 1.595(4) .
Si5 C51 1.865(5) .
Si3 O6 1.628(3) .
Si3 O8 1.593(3) .
Si3 O5 1.629(4) .
Si3 C31 1.871(5) .
Na1 O28 2.344(5) 3_455
Na1 O28 2.344(5) .
Na1 O26 2.416(5) .
Na1 O26 2.416(5) 3_455
Na1 O22 2.315(9) .
Na1 O23 2.385(9) .
O8 Ni1 2.017(3) 3
O12 Si1 1.596(3) 3
O7 Ni2 1.999(3) 3
O7 Ni1 1.999(3) 3
O13 C17 1.434(6) .
O13 C20 1.454(6) .
O14 C18 1.436(7) .
O14 C19 1.444(6) .
O15 C27 1.439(6) .
O15 C30 1.439(6) .
O16 C28 1.434(6) .
O16 C29 1.430(6) .
O11 Ni1 2.003(3) 3
O11 Si6 1.592(4) 3
O18 C50 1.439(8) .
O18 C47 1.429(8) .
O17 C49 1.425(8) .
O17 C48 1.418(8) .
O21 C37 1.429(7) .
O21 C40 1.427(7) .
O20 C39 1.431(7) .
O20 C38 1.419(7) .
N1 C1 1.136(6) .
C31 C36 1.394(7) .
C31 C32 1.385(7) .
C11 C16 1.391(7) .
C11 C12 1.397(7) .
C61 C66 1.418(7) .
C61 C62 1.393(7) .
C41 C42 1.391(7) .
C41 C46 1.400(7) .
C21 C26 1.393(8) .
C21 C22 1.395(7) .
C51 C52 1.397(7) .
C51 C56 1.404(7) .
C27 H27A 0.9900 .
C27 H27B 0.9900 .
C27 C28 1.509(7) .
C2 C1 1.457(7) .
C2 C3 1.387(8) .
C2 C7 1.405(7) .
C17 H17A 0.9900 .
C17 H17B 0.9900 .
C17 C18 1.498(8) .
C52 H52 0.9500 .
C52 C53 1.396(8) .
C42 H42 0.9500 .
C42 C43 1.407(7) .
O28 H28C 0.8861 .
O28 H28D 0.8860 .
C20 H20A 0.9900 .
C20 H20B 0.9900 .
C20 C19 1.494(7) .
C66 H66 0.9500 .
C66 C65 1.390(8) .
C62 H62 0.9500 .
C62 C63 1.386(8) .
C3 H3 0.9500 .
C3 C4 1.381(7) .
C18 H18A 0.9900 .
C18 H18B 0.9900 .
O26 C57 1.469(19) .
O26 C60 1.462(17) .
O26 C70 1.430(17) .
O26 C67 1.464(12) .
C25 H25 0.9500 .
C25 C26 1.402(7) .
C25 C24 1.382(8) .
C36 H36 0.9500 .
C36 C35 1.391(8) .
C46 H46 0.9500 .
C46 C45 1.394(7) .
C30 H30A 0.9900 .
C30 H30B 0.9900 .
C30 C29 1.514(7) .
C4 H4 0.9500 .
C4 C5 1.375(8) .
C5 H5 0.9500 .
C5 C6 1.379(8) .
C56 H56 0.9500 .
C56 C55 1.386(7) .
C6 H6 0.9500 .
C6 C7 1.387(7) .
C54 H54 0.9500 .
C54 C53 1.380(8) .
C54 C55 1.373(8) .
C64 H64 0.9500 .
C64 C65 1.376(8) .
C64 C63 1.396(8) .
C16 H16 0.9500 .
C16 C15 1.395(8) .
C53 H53 0.9500 .
C7 H7 0.9500 .
C23 H23 0.9500 .
C23 C22 1.411(8) .
C23 C24 1.381(9) .
C28 H28A 0.9900 .
C28 H28B 0.9900 .
C43 H43 0.9500 .
C43 C44 1.391(8) .
C55 H55 0.9500 .
O27 C58 1.424(15) .
O27 C59 1.467(18) .
O27 C69 1.335(14) .
O27 C68 1.39(3) .
C29 H29A 0.9900 .
C29 H29B 0.9900 .
C45 H45 0.9500 .
C45 C44 1.374(8) .
C26 H26 0.9500 .
C19 H19A 0.9900 .
C19 H19B 0.9900 .
C44 H44 0.9500 .
C32 H32 0.9500 .
C32 C33 1.400(8) .
C12 H12 0.9500 .
C12 C13 1.392(8) .
C14 H14 0.9500 .
C14 C13 1.376(9) .
C14 C15 1.365(9) .
C65 H65 0.9500 .
C13 H13 0.9500 .
C63 H63 0.9500 .
C22 H22 0.9500 .
C24 H24 0.9500 .
C37 H37A 0.9900 .
C37 H37B 0.9900 .
C37 C38 1.509(8) .
C39 H39A 0.9900 .
C39 H39B 0.9900 .
C39 C40 1.502(9) .
C35 H35 0.9500 .
C35 C34 1.366(9) .
C33 H33 0.9500 .
C33 C34 1.360(9) .
C50 H50A 0.9900 .
C50 H50B 0.9900 .
C50 C49 1.484(9) .
C15 H15 0.9500 .
C49 H49A 0.9900 .
C49 H49B 0.9900 .
C40 H40A 0.9900 .
C40 H40B 0.9900 .
C34 H34 0.9500 .
C38 H38A 0.9900 .
C38 H38B 0.9900 .
C48 H48A 0.9900 .
C48 H48B 0.9900 .
C48 C47 1.474(10) .
C47 H47A 0.9900 .
C47 H47B 0.9900 .
O19 C8 1.435(7) .
O19 C9 1.438(7) .
C8 H8A 0.9900 .
C8 H8B 0.9900 .
C8 C9 1.514(8) 3_565
C9 C8 1.514(8) 3_565
C9 H9A 0.9900 .
C9 H9B 0.9900 .
C58 H58A 0.9900 .
C58 H58B 0.9900 .
C58 C57 1.40(2) .
C57 H57A 0.9900 .
C57 H57B 0.9900 .
C60 H60A 0.9900 .
C60 H60B 0.9900 .
C60 C59 1.25(2) .
C59 H59A 0.9900 .
C59 H59B 0.9900 .
C70 H70A 0.9900 .
C70 H70B 0.9900 .
C70 C69 1.38(2) .
C69 H69A 0.9900 .
C69 H69B 0.9900 .
C67 H67A 0.9900 .
C67 H67B 0.9900 .
C67 C68 1.31(3) .
C68 H68A 0.9900 .
C68 H68B 0.9900 .
O22 C77 1.4472 .
O22 C87 1.60(2) .
O24 C78 1.30(3) .
O24 C88 1.38(2) .
C77 H77A 0.9900 .
C77 H77B 0.9900 .
C77 C78 1.44(3) .
C78 H78A 0.9900 .
C78 H78B 0.9900 .
C88 H88A 0.9900 .
C88 H88B 0.9900 .
C88 C87 1.39(2) .
C87 H87A 0.9900 .
C87 H87B 0.9900 .
O25 C80 1.4999 .
O25 C90 1.74(3) .
O23 C79 1.52(3) .
O23 C89 1.44(2) .
C80 H80A 0.9900 .
C80 H80B 0.9900 .
C80 C79 1.36(3) .
C79 H79A 0.9900 .
C79 H79B 0.9900 .
C89 H89A 0.9900 .
C89 H89B 0.9900 .
C89 C90 1.68(3) .
C90 H90A 0.9900 .
C90 H90B 0.9900 .

loop_
_geom_torsion_atom_site_label_1
_geom_torsion_atom_site_label_2
_geom_torsion_atom_site_label_3
_geom_torsion_atom_site_label_4
_geom_torsion
_geom_torsion_site_symmetry_1
_geom_torsion_site_symmetry_4
Ni2 O15 C27 C28 154.0(3) . .
Ni2 O15 C30 C29 -156.1(3) . .
Ni1 O13 C17 C18 -163.5(3) . .
Ni1 O13 C20 C19 161.4(3) . .
Si2 C21 C26 C25 176.8(4) . .
Si2 C21 C22 C23 -177.9(4) . .
Si6 C61 C66 C65 -176.1(5) . .
Si6 C61 C62 C63 177.6(4) . .
Si1 C11 C16 C15 -176.2(4) . .
Si1 C11 C12 C13 176.2(5) . .
Si4 C41 C42 C43 174.0(4) . .
Si4 C41 C46 C45 -175.7(5) . .
Si5 C51 C52 C53 -178.7(4) . .
Si5 C51 C56 C55 178.9(4) . .
Si3 C31 C36 C35 -177.1(5) . .
Si3 C31 C32 C33 177.7(5) . .
O3 Si6 O2 Si1 127.4(3) . .
O3 Si6 C61 C66 13.0(5) . .
O3 Si6 C61 C62 -163.1(4) . .
O3 Si5 O4 Si4 -133.7(3) . .
O3 Si5 O10 Ni2 133.0(2) . .
O3 Si5 O10 Ni1 -3.6(3) . .
O3 Si5 C51 C52 -160.5(4) . .
O3 Si5 C51 C56 20.6(5) . .
O1 Si2 O6 Si3 114.5(3) . .
O1 Si2 O7 Ni2 13.4(3) . 3
O1 Si2 O7 Ni1 -129.1(3) . 3
O1 Si2 C21 C26 -167.8(4) . .
O1 Si2 C21 C22 10.3(5) . .
O1 Si1 O2 Si6 -126.6(3) . .
O1 Si1 C11 C16 45.4(5) . .
O1 Si1 C11 C12 -132.8(5) . .
O6 Si2 O1 Si1 -127.9(3) . .
O6 Si2 O7 Ni2 134.7(2) . 3
O6 Si2 O7 Ni1 -7.8(3) . 3
O6 Si2 C21 C26 75.1(4) . .
O6 Si2 C21 C22 -106.8(4) . .
O6 Si3 O8 Ni3 -132.6(3) . .
O6 Si3 O8 Ni1 5.0(3) . 3
O6 Si3 O5 Si4 123.6(3) . .
O6 Si3 C31 C36 154.3(5) . .
O6 Si3 C31 C32 -25.1(5) . .
O2 Si6 O3 Si5 -108.2(3) . .
O2 Si6 C61 C66 -102.9(5) . .
O2 Si6 C61 C62 81.0(5) . .
O2 Si1 O1 Si2 125.1(3) . .
O2 Si1 C11 C16 159.2(4) . .
O2 Si1 C11 C12 -19.0(5) . .
O4 Si4 O5 Si3 -122.2(3) . .
O4 Si4 O9 Ni2 -4.6(3) . .
O4 Si4 O9 Ni3 126.7(2) . .
O4 Si4 C41 C42 162.4(4) . .
O4 Si4 C41 C46 -20.6(5) . .
O4 Si5 O3 Si6 108.6(3) . .
O4 Si5 O10 Ni2 11.8(3) . .
O4 Si5 O10 Ni1 -124.9(2) . .
O4 Si5 C51 C52 -43.9(5) . .
O4 Si5 C51 C56 137.2(4) . .
Na1 O26 C57 C58 -150.6(11) . .
Na1 O26 C60 C59 178.8(14) . .
Na1 O26 C70 C69 171.5(13) . .
Na1 O26 C67 C68 176.3(14) . .
Na1 O22 C77 C78 -172.9(15) . .
Na1 O22 C87 C88 148.9(14) . .
Na1 O23 C79 C80 -107(2) . .
Na1 O23 C89 C90 122.0(14) . .
O8 Si3 O6 Si2 10.2(4) . .
O8 Si3 O5 Si4 0.4(4) . .
O8 Si3 C31 C36 -82.5(5) . .
O8 Si3 C31 C32 98.2(5) . .
O12 Si1 O1 Si2 1.6(4) 3 .
O12 Si1 O2 Si6 -3.9(4) 3 .
O12 Si1 C11 C16 -77.1(5) 3 .
O12 Si1 C11 C12 104.7(5) 3 .
O5 Si4 O4 Si5 131.2(3) . .
O5 Si4 O9 Ni2 -124.7(2) . .
O5 Si4 O9 Ni3 6.6(3) . .
O5 Si4 C41 C42 -84.8(5) . .
O5 Si4 C41 C46 92.2(5) . .
O5 Si3 O6 Si2 -112.1(3) . .
O5 Si3 O8 Ni3 -11.7(3) . .
O5 Si3 O8 Ni1 125.9(2) . 3
O5 Si3 C31 C36 39.4(5) . .
O5 Si3 C31 C32 -140.0(5) . .
O7 Si2 O1 Si1 -5.8(4) . .
O7 Si2 O6 Si3 -9.0(4) . .
O7 Si2 C21 C26 -44.6(5) . .
O7 Si2 C21 C22 133.5(4) . .
O13 C17 C18 O14 -57.4(6) . .
O13 C20 C19 O14 60.1(6) . .
O15 C27 C28 O16 60.4(5) . .
O15 C30 C29 O16 -56.5(6) . .
O11 Si6 O3 Si5 14.1(4) 3 .
O11 Si6 O2 Si1 4.2(4) 3 .
O11 Si6 C61 C66 135.1(4) 3 .
O11 Si6 C61 C62 -40.9(5) 3 .
O18 C50 C49 O17 -58.2(8) . .
O17 C48 C47 O18 58.6(9) . .
O21 C37 C38 O20 59.0(7) . .
O20 C39 C40 O21 -59.5(8) . .
O9 Si4 O4 Si5 8.1(4) . .
O9 Si4 O5 Si3 1.8(4) . .
O9 Si4 C41 C42 38.0(5) . .
O9 Si4 C41 C46 -145.1(4) . .
O10 Si5 O3 Si6 -13.5(4) . .
O10 Si5 O4 Si4 -11.3(4) . .
O10 Si5 C51 C52 77.3(5) . .
O10 Si5 C51 C56 -101.7(5) . .
C31 Si3 O6 Si2 134.1(3) . .
C31 Si3 O8 Ni3 107.8(3) . .
C31 Si3 O8 Ni1 -114.6(3) . 3
C31 Si3 O5 Si4 -123.1(3) . .
C31 C36 C35 C34 -1.6(11) . .
C31 C32 C33 C34 0.4(10) . .
C11 Si1 O1 Si2 -122.5(3) . .
C11 Si1 O2 Si6 120.5(3) . .
C11 C16 C15 C14 -1.3(9) . .
C11 C12 C13 C14 1.4(10) . .
C61 Si6 O3 Si5 135.6(3) . .
C61 Si6 O2 Si1 -118.1(3) . .
C61 C66 C65 C64 -1.2(10) . .
C61 C62 C63 C64 -1.8(9) . .
C41 Si4 O4 Si5 -116.3(3) . .
C41 Si4 O5 Si3 125.3(3) . .
C41 Si4 O9 Ni2 115.9(3) . .
C41 Si4 O9 Ni3 -112.7(3) . .
C41 C42 C43 C44 2.7(9) . .
C41 C46 C45 C44 0.6(10) . .
C21 Si2 O1 Si1 115.8(3) . .
C21 Si2 O6 Si3 -128.9(4) . .
C21 Si2 O7 Ni2 -107.0(3) . 3
C21 Si2 O7 Ni1 110.5(3) . 3
C51 Si5 O3 Si6 -136.6(3) . .
C51 Si5 O4 Si4 111.0(3) . .
C51 Si5 O10 Ni2 -106.9(3) . .
C51 Si5 O10 Ni1 116.5(3) . .
C51 C52 C53 C54 -0.4(9) . .
C51 C56 C55 C54 -0.1(9) . .
C27 O15 C30 C29 56.0(5) . .
C2 C3 C4 C5 0.8(9) . .
C17 O13 C20 C19 -60.5(5) . .
C52 C51 C56 C55 -0.1(8) . .
C1 C2 C3 C4 176.8(5) . .
C1 C2 C7 C6 -177.8(5) . .
C42 C41 C46 C45 1.5(9) . .
C42 C43 C44 C45 -0.5(9) . .
C20 O13 C17 C18 58.9(6) . .
C66 C61 C62 C63 1.3(8) . .
C62 C61 C66 C65 0.2(8) . .
C3 C2 C7 C6 0.2(8) . .
C3 C4 C5 C6 0.7(9) . .
C18 O14 C19 C20 -57.1(6) . .
O26 C60 C59 O27 -12(3) . .
O26 C70 C69 O27 4(3) . .
O26 C67 C68 O27 25(3) . .
C36 C31 C32 C33 -1.7(9) . .
C36 C35 C34 C33 0.2(12) . .
C46 C41 C42 C43 -3.2(8) . .
C46 C45 C44 C43 -1.1(10) . .
C30 O15 C27 C28 -58.1(5) . .
C4 C5 C6 C7 -1.7(9) . .
C5 C6 C7 C2 1.3(8) . .
C56 C51 C52 C53 0.3(8) . .
C16 C11 C12 C13 -2.1(8) . .
C53 C54 C55 C56 0.1(9) . .
C7 C2 C3 C4 -1.2(9) . .
C28 O16 C29 C30 58.4(6) . .
C55 C54 C53 C52 0.2(9) . .
O27 C58 C57 O26 -45(2) . .
C29 O16 C28 C27 -60.2(5) . .
C26 C21 C22 C23 0.2(8) . .
C26 C25 C24 C23 -0.8(9) . .
C19 O14 C18 C17 55.6(6) . .
C32 C31 C36 C35 2.3(9) . .
C32 C33 C34 C35 0.4(11) . .
C12 C11 C16 C15 2.1(8) . .
C65 C64 C63 C62 0.8(10) . .
C13 C14 C15 C16 0.4(10) . .
C63 C64 C65 C66 0.7(10) . .
C22 C21 C26 C25 -1.4(8) . .
C22 C23 C24 C25 -0.4(9) . .
C24 C25 C26 C21 1.7(9) . .
C24 C23 C22 C21 0.7(9) . .
C37 O21 C40 C39 58.1(7) . .
C39 O20 C38 C37 -58.3(7) . .
C50 O18 C47 C48 -56.7(8) . .
C15 C14 C13 C12 -0.4(10) . .
C49 O17 C48 C47 -58.0(8) . .
C40 O21 C37 C38 -57.6(7) . .
C38 O20 C39 C40 58.6(7) . .
C48 O17 C49 C50 57.6(8) . .
C47 O18 C50 C49 56.8(8) . .
C8 O19 C9 C8 57.3(7) . 3_565
C9 O19 C8 C9 -58.0(7) . 3_565
C58 O27 C59 C60 36(3) . .
C57 O26 C60 C59 -35(2) . .
C60 O26 C57 C58 65.6(18) . .
C59 O27 C58 C57 -5.6(17) . .
C70 O26 C67 C68 -46.0(18) . .
C69 O27 C68 C67 15(3) . .
C67 O26 C70 C69 36(2) . .
C68 O27 C69 C70 -29(2) . .
O22 C77 C78 O24 -37(3) . .
O24 C88 C87 O22 69.0(19) . .
C77 O22 C87 C88 -69.8(18) . .
C78 O24 C88 C87 -49(3) . .
C88 O24 C78 C77 35(3) . .
C87 O22 C77 C78 48(2) . .
O25 C80 C79 O23 -84(2) . .
O23 C89 C90 O25 68(2) . .
C80 O25 C90 C89 -75.2(19) . .
C79 O23 C89 C90 -63(2) . .
C89 O23 C79 C80 78(2) . .
C90 O25 C80 C79 77(2) . .
